data_2011189
loop_
_publ_author_name
'Vladimir N. Nesterov'
'Tatiana V. Timofeeva'
'Oleg Ya. Borbulevych'
'Mikhail Yu. Antipin'
'Ronald D. Clark'

_publ_section_title
;
 A combinatorial chemistry approach to new materials for non-linear
 optics. I. Five Schiff bases
;
_journal_issue 8
_journal_name_full 'Acta Crystallographica Section C'
_journal_page_first 971
_journal_page_last 975
_journal_paper_doi 10.1107/S0108270100002845
_journal_volume 56
_journal_year 2000
_chemical_formula_sum 'C16 H14 N2 O3'
_chemical_formula_weight 282.29
_chemical_melting_point 141.0(10)
_chemical_name_systematic
;
N-[(E,2E)-3-(4-methoxyphenyl)-2-propenylidene]-3-nitroaniline
;
_space_group_IT_number 14
_symmetry_cell_setting monoclinic
_symmetry_space_group_name_Hall '-P 2yn'
_symmetry_space_group_name_H-M 'P 1 21/n 1'
_audit_creation_method SHELXL
_cell_angle_alpha 90.00
_cell_angle_beta 105.7670(10)
_cell_angle_gamma 90.00
_cell_formula_units_Z 4
_cell_length_a 15.7883(8)
_cell_length_b 3.9239(2)
_cell_length_c 22.6063(11)
_cell_measurement_reflns_used 5200
_cell_measurement_temperature 100(2)
_cell_measurement_theta_max 24
_cell_measurement_theta_min 2
_cell_volume 1347.80(12)
_computing_cell_refinement SMART
_computing_data_collection 'SMART (Siemens, 1994)'
_computing_data_reduction 'SHELXTL-Plus (Sheldrick, 1994)'
_computing_molecular_graphics SHELXTL-Plus
_computing_publication_material SHELXTL-Plus
_computing_structure_refinement 'SHELXL97 (Sheldrick, 1997)'
_computing_structure_solution 'SHELXS97 (Sheldrick, 1990)'
_diffrn_ambient_temperature 100(2)
_diffrn_measurement_device 'Siemens SMART CCD area detector'
_diffrn_measurement_method '\f and \w'
_diffrn_radiation_monochromator graphite
_diffrn_radiation_source 'fine-focus sealed tube'
_diffrn_radiation_type MoK\a
_diffrn_radiation_wavelength .71073
_diffrn_reflns_av_R_equivalents .0633
_diffrn_reflns_av_sigmaI/netI .0544
_diffrn_reflns_limit_h_max 20
_diffrn_reflns_limit_h_min -22
_diffrn_reflns_limit_k_max 5
_diffrn_reflns_limit_k_min -5
_diffrn_reflns_limit_l_max 31
_diffrn_reflns_limit_l_min -31
_diffrn_reflns_number 14296
_diffrn_reflns_theta_max 30.03
_diffrn_reflns_theta_min 1.41
_diffrn_standards_decay_% none
_exptl_absorpt_coefficient_mu .098
_exptl_absorpt_correction_type none
_exptl_crystal_colour yellow
_exptl_crystal_density_diffrn 1.391
_exptl_crystal_density_method 'not measured'
_exptl_crystal_description 'square prism'
_exptl_crystal_F_000 592
_exptl_crystal_size_max .3
_exptl_crystal_size_mid .1
_exptl_crystal_size_min .1
_refine_diff_density_max .50
_refine_diff_density_min -.22
_refine_ls_extinction_method none
_refine_ls_goodness_of_fit_all .890
_refine_ls_goodness_of_fit_ref 1.024
_refine_ls_hydrogen_treatment refall
_refine_ls_matrix_type full
_refine_ls_number_parameters 246
_refine_ls_number_reflns 3925
_refine_ls_number_restraints 0
_refine_ls_restrained_S_all .921
_refine_ls_restrained_S_obs 1.024
_refine_ls_R_factor_all .0777
_refine_ls_R_factor_gt .0543
_refine_ls_shift/esd_mean .000
_refine_ls_shift/su_max .001
_refine_ls_structure_factor_coef Fsqd
_refine_ls_weighting_details 'w = 1/[\s^2^(Fo^2^)+(0.0889P)^2^] where P=(Fo^2^+2Fc^2^)/3'
_refine_ls_weighting_scheme calc
_refine_ls_wR_factor_all .1412
_refine_ls_wR_factor_ref .1263
_reflns_number_gt 2603
_reflns_number_total 3938
_reflns_threshold_expression I>2\s(I)
_cod_data_source_file bm1393.cif
_cod_data_source_block 1a
_cod_depositor_comments
;
The following automatic conversions were performed:
'_symmetry_cell_setting' value 'Monoclinic' changed to 'monoclinic'
according to '/home/saulius/struct/CIF-dictionaries/cif_core.dic'
dictionary named 'cif_core.dic' version 2.4.1 from 2010-06-29.

Automatic conversion script
Id: cif_fix_enum 1527 2010-12-29 10:47:43Z saulius 

The following automatic conversions were performed:

'_symmetry_cell_setting' value 'Monoclinic' changed to 'monoclinic'
according to /home/saulius/struct/CIF-dictionaries/cif_core.dic
dictionary named 'cif_core.dic' version 2.4.1 from 2010-06-29.

Automatic conversion script
Id: cif_fix_values 1715 2011-07-08 13:25:40Z adriana 

The following automatic conversions were performed:

'_refine_ls_weighting_scheme' value 'calc w =
1/[\s^2^(Fo^2^)+(0.0889P)^2^] where P=(Fo^2^+2Fc^2^)/3' was changed
to 'calc'. New tag '_refine_ls_weighting_details' was created. The
value of the new tag was set to 'w = 1/[\s^2^(Fo^2^)+(0.0889P)^2^]
where P=(Fo^2^+2Fc^2^)/3'.

Automatic conversion script
Id: cif_fix_values 3143 2015-03-26 13:38:13Z robertas 
;
_cod_original_sg_symbol_H-M 'P 21/n'
_cod_database_code 2011189
_cod_database_fobs_code 2011189

loop_
_symmetry_equiv_pos_as_xyz
'x, y, z'
'-x+1/2, y+1/2, -z+1/2'
'-x, -y, -z'
'x-1/2, -y-1/2, z-1/2'

loop_
_atom_site_aniso_label
_atom_site_aniso_U_11
_atom_site_aniso_U_22
_atom_site_aniso_U_33
_atom_site_aniso_U_12
_atom_site_aniso_U_13
_atom_site_aniso_U_23
N1 .0232(5) .0245(5) .0222(5) .0005(4) .0075(4) -.0016(4)
N2 .0297(6) .0289(6) .0371(7) .0004(5) .0183(5) -.0004(5)
O1 .0295(6) .0480(7) .0441(6) .0102(5) .0158(5) .0049(5)
O2 .0468(7) .0547(7) .0364(6) .0049(6) .0229(5) -.0075(5)
O3 .0250(5) .0301(5) .0214(4) .0018(4) .0055(4) -.0009(4)
C1 .0209(6) .0192(6) .0239(6) -.0020(5) .0080(5) .0000(5)
C2 .0197(6) .0230(6) .0252(6) -.0010(5) .0062(5) .0019(5)
C3 .0230(6) .0210(6) .0301(7) -.0018(5) .0129(5) -.0007(5)
C4 .0305(7) .0230(6) .0251(6) -.0041(5) .0089(5) -.0014(5)
C5 .0237(6) .0254(7) .0250(6) -.0020(5) .0022(5) .0016(5)
C6 .0206(6) .0223(6) .0282(7) .0011(5) .0079(5) .0010(5)
C7 .0214(6) .0215(6) .0261(6) -.0009(5) .0067(5) -.0008(5)
C8 .0227(6) .0213(6) .0249(6) -.0018(5) .0069(5) -.0014(5)
C9 .0199(6) .0213(6) .0250(6) -.0005(5) .0068(5) -.0012(5)
C10 .0197(6) .0182(6) .0232(6) -.0022(5) .0060(5) -.0004(5)
C11 .0189(6) .0211(6) .0262(6) -.0001(5) .0086(5) -.0009(5)
C12 .0174(6) .0237(6) .0256(6) .0003(5) .0035(5) .0021(5)
C13 .0220(6) .0200(6) .0215(6) -.0030(5) .0062(5) .0000(5)
C14 .0190(6) .0210(6) .0266(6) .0000(5) .0082(5) .0000(5)
C15 .0179(6) .0209(6) .0242(6) -.0012(5) .0041(5) .0011(5)
C16 .0294(7) .0262(7) .0265(7) .0020(6) .0103(6) -.0010(5)

loop_
_atom_site_label
_atom_site_fract_x
_atom_site_fract_y
_atom_site_fract_z
_atom_site_U_iso_or_equiv
_atom_site_thermal_displace_type
_atom_site_calc_flag
_atom_site_refinement_flags
_atom_site_occupancy
_atom_site_disorder_group
_atom_site_type_symbol
N1 .71571(7) .8307(3) .47857(5) .0230(2) Uani d . 1 . N
N2 .58671(8) 1.3183(3) .63606(6) .0301(3) Uani d . 1 . N
O1 .52247(7) 1.4097(3) .59496(5) .0394(3) Uani d . 1 . O
O2 .59540(8) 1.3733(3) .69088(5) .0437(3) Uani d . 1 . O
O3 .54119(6) .8769(2) .06917(4) .0257(2) Uani d . 1 . O
C1 .71743(8) .9150(3) .53949(6) .0210(3) Uani d . 1 . C
C2 .64822(9) 1.0745(3) .55690(6) .0226(3) Uani d . 1 . C
H2 .5942(11) 1.138(4) .5271(7) .028(4) Uiso d . 1 . H
C3 .65833(9) 1.1368(3) .61860(6) .0236(3) Uani d . 1 . C
C4 .73237(9) 1.0458(3) .66461(6) .0260(3) Uani d . 1 . C
H4 .7366(11) 1.097(4) .7085(7) .038(4) Uiso d . 1 . H
C5 .80030(9) .8853(3) .64703(6) .0255(3) Uani d . 1 . C
H5 .8529(12) .815(4) .6774(7) .038(4) Uiso d . 1 . H
C6 .79286(9) .8229(3) .58547(6) .0234(3) Uani d . 1 . C
H6 .8377(11) .714(4) .5731(7) .032(4) Uiso d . 1 . H
C7 .66406(8) .9937(3) .43370(6) .0230(3) Uani d . 1 . C
H7 .6275(10) 1.180(4) .4396(6) .020(3) Uiso d . 1 . H
C8 .65983(9) .9134(3) .37074(6) .0229(3) Uani d . 1 . C
H8 .6997(11) .733(4) .3628(7) .034(4) Uiso d . 1 . H
C9 .60137(8) 1.0693(3) .32388(6) .0219(3) Uani d . 1 . C
H9 .5599(10) 1.227(4) .3332(6) .024(4) Uiso d . 1 . H
C10 .58973(8) 1.0143(3) .25832(5) .0203(3) Uani d . 1 . C
C11 .51440(8) 1.1443(3) .21595(6) .0216(3) Uani d . 1 . C
H11 .4748(11) 1.273(4) .2310(7) .032(4) Uiso d . 1 . H
C12 .50053(8) 1.0972(3) .15374(6) .0227(3) Uani d . 1 . C
H12 .4502(11) 1.190(4) .1240(7) .032(4) Uiso d . 1 . H
C13 .56219(8) .9180(3) .13143(6) .0211(3) Uani d . 1 . C
C14 .63867(8) .7953(3) .17250(6) .0218(3) Uani d . 1 . C
H14 .6816(10) .670(4) .1561(6) .024(4) Uiso d . 1 . H
C15 .65141(8) .8408(3) .23524(6) .0213(3) Uani d . 1 . C
H15 .7062(10) .747(4) .2635(6) .023(4) Uiso d . 1 . H
C16 .60435(10) .7113(4) .04374(7) .0268(3) Uani d . 1 . C
H16C .6175(10) .487(4) .0605(6) .027(4) Uiso d . 1 . H
H16B .6583(11) .851(4) .0515(7) .032(4) Uiso d . 1 . H
H16A .5766(10) .699(4) -.0017(7) .031(4) Uiso d . 1 . H

loop_
_atom_type_symbol
_atom_type_description
_atom_type_scat_dispersion_real
_atom_type_scat_dispersion_imag
_atom_type_scat_source
C C .0033 .0016 'International Tables Vol C Tables 4.2.6.8 and 6.1.1.4'
H H .0000 .0000 'International Tables Vol C Tables 4.2.6.8 and 6.1.1.4'
N N .0061 .0033 'International Tables Vol C Tables 4.2.6.8 and 6.1.1.4'
O O .0106 .0060 'International Tables Vol C Tables 4.2.6.8 and 6.1.1.4'

loop_
_geom_angle_atom_site_label_1
_geom_angle_atom_site_label_2
_geom_angle_atom_site_label_3
_geom_angle
_geom_angle_publ_flag
C7 N1 C1 119.59(11) no
O2 N2 O1 123.70(12) no
O2 N2 C3 118.05(12) no
O1 N2 C3 118.24(11) no
C13 O3 C16 117.78(10) no
C6 C1 C2 118.49(12) no
C6 C1 N1 116.86(11) no
C2 C1 N1 124.62(11) no
C3 C2 C1 118.43(12) no
C2 C3 C4 123.72(12) no
C2 C3 N2 117.90(12) no
C4 C3 N2 118.36(12) no
C3 C4 C5 117.48(12) no
C6 C5 C4 120.33(12) no
C5 C6 C1 121.54(12) no
N1 C7 C8 121.30(12) no
C9 C8 C7 121.00(12) no
C8 C9 C10 126.98(12) no
C15 C10 C11 117.92(11) no
C15 C10 C9 122.83(11) no
C11 C10 C9 119.24(11) no
C12 C11 C10 121.23(12) no
C11 C12 C13 120.14(12) no
O3 C13 C14 124.74(11) no
O3 C13 C12 115.63(11) no
C14 C13 C12 119.63(11) no
C15 C14 C13 119.66(12) no
C14 C15 C10 121.38(11) no

loop_
_geom_bond_atom_site_label_1
_geom_bond_atom_site_label_2
_geom_bond_site_symmetry_1
_geom_bond_site_symmetry_2
_geom_bond_distance
_geom_bond_publ_flag
N1 C7 . . 1.286(2) no
N1 C1 . . 1.409(2) no
N2 O2 . . 1.2284(15) no
N2 O1 . . 1.228(2) no
N2 C3 . . 1.478(2) no
O3 C13 . . 1.3651(14) no
O3 C16 . . 1.435(2) no
C1 C6 . . 1.399(2) no
C1 C2 . . 1.405(2) no
C2 C3 . . 1.382(2) no
C2 H2 . . .96(2) no
C3 C4 . . 1.384(2) no
C4 C5 . . 1.392(2) no
C4 H4 . . 1.00(2) no
C5 C6 . . 1.386(2) no
C5 H5 . . .96(2) no
C6 H6 . . .93(2) no
C7 C8 . . 1.441(2) no
C7 H7 . . .964(15) no
C8 C9 . . 1.348(2) no
C8 H8 . . 1.00(2) no
C9 C10 . . 1.459(2) no
C9 H9 . . .97(2) no
C10 C15 . . 1.400(2) no
C10 C11 . . 1.405(2) no
C11 C12 . . 1.376(2) no
C11 H11 . . .94(2) no
C12 C13 . . 1.401(2) no
C12 H12 . . .96(2) no
C13 C14 . . 1.394(2) no
C14 C15 . . 1.389(2) no
C14 H14 . . .99(2) no
C15 H15 . . 1.00(2) no
C16 H16C . . .96(2) no
C16 H16B . . .99(2) no
C16 H16A . . 1.002(15) no

loop_
_geom_torsion_atom_site_label_1
_geom_torsion_atom_site_label_2
_geom_torsion_atom_site_label_3
_geom_torsion_atom_site_label_4
_geom_torsion
_geom_torsion_publ_flag
C7 N1 C1 C6 -158.33(12) no
C7 N1 C1 C2 23.5(2) no
C6 C1 C2 C3 .8(2) no
N1 C1 C2 C3 178.88(12) no
C1 C2 C3 C4 -1.1(2) no
C1 C2 C3 N2 177.37(11) no
O2 N2 C3 C2 179.83(12) no
O1 N2 C3 C2 -1.2(2) no
O2 N2 C3 C4 -1.6(2) no
O1 N2 C3 C4 177.43(12) no
C2 C3 C4 C5 .6(2) no
N2 C3 C4 C5 -177.89(11) no
C3 C4 C5 C6 .3(2) no
C4 C5 C6 C1 -.6(2) no
C2 C1 C6 C5 .1(2) no
N1 C1 C6 C5 -178.19(11) no
C1 N1 C7 C8 -179.49(11) no
N1 C7 C8 C9 175.50(12) no
C7 C8 C9 C10 179.95(11) no
C8 C9 C10 C15 -14.2(2) no
C8 C9 C10 C11 166.91(13) no
C15 C10 C11 C12 1.3(2) no
C9 C10 C11 C12 -179.71(11) no
C10 C11 C12 C13 -.3(2) no
C16 O3 C13 C14 -3.4(2) no
C16 O3 C13 C12 176.68(11) no
C11 C12 C13 O3 178.24(11) no
C11 C12 C13 C14 -1.6(2) no
O3 C13 C14 C15 -177.44(11) no
C12 C13 C14 C15 2.4(2) no
C13 C14 C15 C10 -1.4(2) no
C11 C10 C15 C14 -.5(2) no
C9 C10 C15 C14 -179.44(11) no
